data_7020018
loop_
_publ_author_name
'Wu, Adam'
'Patrick, Brian O.'
'Chung, Enoch'
'James, Brian R.'

_publ_section_title
;
 Hydrogenolysis of \b-O-4 lignin model dimers by a ruthenium-xantphos
 catalyst.
;
_journal_issue 36
_journal_name_full 'Dalton transactions (Cambridge, England : 2003)'
_journal_page_first 11093
_journal_page_last 11106
_journal_paper_doi 10.1039/c2dt31065a
_journal_volume 41
_journal_year 2012
_chemical_formula_sum 'C56 H44 O6 P2 Ru'
_chemical_formula_weight 975.92
_chemical_name_systematic
;
?
;
_space_group_IT_number 14
_symmetry_cell_setting monoclinic
_symmetry_space_group_name_Hall '-P 2ybc'
_symmetry_space_group_name_H-M 'P 1 21/c 1'
_atom_sites_solution_hydrogens geom
_atom_sites_solution_primary direct
_atom_sites_solution_secondary difmap
_audit_creation_method SHELXL-97
_cell_angle_alpha 90.00
_cell_angle_beta 116.6450(10)
_cell_angle_gamma 90.00
_cell_formula_units_Z 4
_cell_length_a 11.3989(6)
_cell_length_b 35.6883(19)
_cell_length_c 12.4658(7)
_cell_measurement_reflns_used 9966
_cell_measurement_temperature 100.0(2)
_cell_measurement_theta_max 27.82
_cell_measurement_theta_min 2.64
_cell_volume 4532.6(4)
_computing_structure_refinement 'SHELXL-97 (Sheldrick, 2008)'
_diffrn_ambient_temperature 100(2)
_diffrn_measured_fraction_theta_full 0.995
_diffrn_measured_fraction_theta_max 0.995
_diffrn_radiation_monochromator graphite
_diffrn_radiation_source 'fine-focus sealed tube'
_diffrn_radiation_type MoK\a
_diffrn_radiation_wavelength 0.71073
_diffrn_reflns_av_R_equivalents 0.0585
_diffrn_reflns_av_sigmaI/netI 0.0488
_diffrn_reflns_limit_h_max 14
_diffrn_reflns_limit_h_min -14
_diffrn_reflns_limit_k_max 46
_diffrn_reflns_limit_k_min -44
_diffrn_reflns_limit_l_max 16
_diffrn_reflns_limit_l_min -15
_diffrn_reflns_number 59917
_diffrn_reflns_theta_full 27.91
_diffrn_reflns_theta_max 27.91
_diffrn_reflns_theta_min 2.30
_exptl_absorpt_coefficient_mu 0.470
_exptl_absorpt_correction_T_max 0.963
_exptl_absorpt_correction_T_min 0.794
_exptl_absorpt_correction_type multi-scan
_exptl_absorpt_process_details 'SADABS (Sheldrick, 2008)'
_exptl_crystal_colour colourless
_exptl_crystal_density_diffrn 1.430
_exptl_crystal_density_method 'not measured'
_exptl_crystal_description tablet
_exptl_crystal_F_000 2008
_exptl_crystal_size_max 0.28
_exptl_crystal_size_mid 0.17
_exptl_crystal_size_min 0.08
_refine_diff_density_max 1.032
_refine_diff_density_min -1.011
_refine_diff_density_rms 0.100
_refine_ls_extinction_method none
_refine_ls_goodness_of_fit_ref 1.127
_refine_ls_hydrogen_treatment constr
_refine_ls_matrix_type full
_refine_ls_number_parameters 589
_refine_ls_number_reflns 10803
_refine_ls_number_restraints 199
_refine_ls_restrained_S_all 1.117
_refine_ls_R_factor_all 0.0655
_refine_ls_R_factor_gt 0.0444
_refine_ls_shift/su_max 0.002
_refine_ls_shift/su_mean 0.000
_refine_ls_structure_factor_coef Fsqd
_refine_ls_weighting_details 'calc w=1/[\s^2^(Fo^2^)+(0.0413P)^2^+5.9489P] where P=(Fo^2^+2Fc^2^)/3'
_refine_ls_weighting_scheme calc
_refine_ls_wR_factor_gt 0.1014
_refine_ls_wR_factor_ref 0.1091
_reflns_number_gt 8410
_reflns_number_total 10803
_reflns_threshold_expression >2\s(I)
_cod_data_source_file c2dt31065a.txt
_cod_data_source_block bj477_a
_cod_original_sg_symbol_H-M 'P 21/c'
_cod_database_code 7020018

loop_
_symmetry_equiv_pos_as_xyz
'x, y, z'
'-x, y+1/2, -z+1/2'
'-x, -y, -z'
'x, -y-1/2, z-1/2'

loop_
_atom_site_label
_atom_site_type_symbol
_atom_site_fract_x
_atom_site_fract_y
_atom_site_fract_z
_atom_site_U_iso_or_equiv
_atom_site_adp_type
_atom_site_occupancy
_atom_site_symmetry_multiplicity
_atom_site_calc_flag
_atom_site_refinement_flags
C1 C 0.8168(3) 0.87778(8) 0.6032(3) 0.0161(6) Uani 1 1 d U
C2 C 0.7786(3) 0.91517(9) 0.5996(3) 0.0217(7) Uani 1 1 d U
H2 H 0.6889 0.9220 0.5553 0.026 Uiso 1 1 calc R
C3 C 0.8716(4) 0.94216(10) 0.6608(3) 0.0320(8) Uani 1 1 d U
H3 H 0.8460 0.9677 0.6565 0.038 Uiso 1 1 calc R
C4 C 1.0023(4) 0.93225(11) 0.7285(3) 0.0355(9) Uani 1 1 d U
H4 H 1.0657 0.9509 0.7708 0.043 Uiso 1 1 calc R
C5 C 1.0395(4) 0.89565(11) 0.7341(3) 0.0319(8) Uani 1 1 d U
H5 H 1.1287 0.8889 0.7815 0.038 Uiso 1 1 calc R
C6 C 0.9477(3) 0.86808(10) 0.6709(3) 0.0243(7) Uani 1 1 d U
H6 H 0.9746 0.8427 0.6741 0.029 Uiso 1 1 calc R
C7 C 0.7753(3) 0.79848(8) 0.5555(3) 0.0158(6) Uani 1 1 d U
C8 C 0.8561(3) 0.78837(8) 0.5029(3) 0.0202(6) Uani 1 1 d U
H8 H 0.8682 0.8052 0.4497 0.024 Uiso 1 1 calc R
C9 C 0.9187(3) 0.75385(9) 0.5281(3) 0.0253(7) Uani 1 1 d U
H9 H 0.9756 0.7472 0.4941 0.030 Uiso 1 1 calc R
C10 C 0.8977(3) 0.72910(9) 0.6034(3) 0.0268(7) Uani 1 1 d U
H10 H 0.9389 0.7052 0.6193 0.032 Uiso 1 1 calc R
C11 C 0.8167(3) 0.73879(9) 0.6560(3) 0.0256(7) Uani 1 1 d U
H11 H 0.8034 0.7217 0.7079 0.031 Uiso 1 1 calc R
C12 C 0.7556(3) 0.77367(8) 0.6319(3) 0.0198(6) Uani 1 1 d U
H12 H 0.7005 0.7805 0.6677 0.024 Uiso 1 1 calc R
C13 C 0.4351(3) 0.84702(8) 0.4817(3) 0.0137(6) Uani 1 1 d U
C14 C 0.5687(3) 0.84664(8) 0.5622(3) 0.0152(6) Uani 1 1 d U
C15 C 0.6045(3) 0.84935(9) 0.6844(3) 0.0184(6) Uani 1 1 d U
H15 H 0.6947 0.8501 0.7406 0.022 Uiso 1 1 calc R
C16 C 0.5093(3) 0.85102(9) 0.7243(3) 0.0230(7) Uani 1 1 d U
H16 H 0.5340 0.8525 0.8077 0.028 Uiso 1 1 calc R
C17 C 0.3778(3) 0.85051(9) 0.6422(3) 0.0199(6) Uani 1 1 d U
H17 H 0.3134 0.8515 0.6709 0.024 Uiso 1 1 calc R
C18 C 0.3368(3) 0.84863(8) 0.5191(3) 0.0152(6) Uani 1 1 d U
C19 C 0.1922(3) 0.84546(8) 0.4313(3) 0.0163(6) Uani 1 1 d U
C20 C 0.1724(3) 0.85330(8) 0.3040(3) 0.0145(6) Uani 1 1 d U
C21 C 0.0468(3) 0.86059(8) 0.2127(3) 0.0160(6) Uani 1 1 d U
H21 H -0.0255 0.8611 0.2311 0.019 Uiso 1 1 calc R
C22 C 0.0253(3) 0.86713(8) 0.0953(3) 0.0171(6) Uani 1 1 d U
H22 H -0.0609 0.8719 0.0345 0.021 Uiso 1 1 calc R
C23 C 0.1294(3) 0.86666(8) 0.0672(3) 0.0163(6) Uani 1 1 d U
H23 H 0.1145 0.8721 -0.0125 0.020 Uiso 1 1 calc R
C24 C 0.2563(3) 0.85838(8) 0.1543(3) 0.0147(6) Uani 1 1 d U
C25 C 0.2747(3) 0.85226(8) 0.2727(3) 0.0124(5) Uani 1 1 d U
C26 C 0.1082(3) 0.87319(11) 0.4624(3) 0.0278(8) Uani 1 1 d U
H26A H 0.1276 0.8989 0.4474 0.042 Uiso 1 1 calc R
H26B H 0.1286 0.8705 0.5472 0.042 Uiso 1 1 calc R
H26C H 0.0149 0.8678 0.4123 0.042 Uiso 1 1 calc R
C27 C 0.1474(4) 0.80517(10) 0.4373(3) 0.0287(8) Uani 1 1 d U
H27A H 0.0561 0.8019 0.3768 0.043 Uiso 1 1 calc R
H27B H 0.1541 0.8005 0.5173 0.043 Uiso 1 1 calc R
H27C H 0.2035 0.7874 0.4216 0.043 Uiso 1 1 calc R
C28 C 0.3644(3) 0.82162(8) 0.0047(3) 0.0176(6) Uani 1 1 d U
C29 C 0.2412(3) 0.80877(9) -0.0763(3) 0.0238(7) Uani 1 1 d U
H29 H 0.1651 0.8174 -0.0709 0.029 Uiso 1 1 calc R
C30 C 0.2291(4) 0.78334(10) -0.1653(3) 0.0310(8) Uani 1 1 d U
H30 H 0.1447 0.7747 -0.2207 0.037 Uiso 1 1 calc R
C31 C 0.3401(4) 0.77056(9) -0.1732(3) 0.0318(8) Uani 1 1 d U
H31 H 0.3313 0.7533 -0.2344 0.038 Uiso 1 1 calc R
C32 C 0.4629(4) 0.78286(10) -0.0927(3) 0.0295(8) Uani 1 1 d U
H32 H 0.5387 0.7740 -0.0979 0.035 Uiso 1 1 calc R
C33 C 0.4754(3) 0.80830(9) -0.0041(3) 0.0219(7) Uani 1 1 d U
H33 H 0.5601 0.8168 0.0513 0.026 Uiso 1 1 calc R
C34 C 0.3725(3) 0.90123(8) 0.0340(3) 0.0151(6) Uani 1 1 d U
C35 C 0.3813(3) 0.90235(10) -0.0737(3) 0.0230(7) Uani 1 1 d U
H35 H 0.3929 0.8798 -0.1083 0.028 Uiso 1 1 calc R
C36 C 0.3729(4) 0.93642(11) -0.1307(3) 0.0327(8) Uani 1 1 d U
H36 H 0.3770 0.9370 -0.2052 0.039 Uiso 1 1 calc R
C37 C 0.3588(3) 0.96941(10) -0.0801(3) 0.0323(8) Uani 1 1 d U
H37 H 0.3555 0.9927 -0.1185 0.039 Uiso 1 1 calc R
C38 C 0.3496(3) 0.96857(9) 0.0259(3) 0.0289(8) Uani 1 1 d U
H38 H 0.3383 0.9913 0.0600 0.035 Uiso 1 1 calc R
C39 C 0.3567(3) 0.93479(9) 0.0836(3) 0.0217(7) Uani 1 1 d U
H39 H 0.3508 0.9345 0.1572 0.026 Uiso 1 1 calc R
C40 C 0.6526(3) 0.92716(8) 0.3208(3) 0.0151(6) Uani 1 1 d U
C41 C 0.7317(3) 0.90807(8) 0.2830(3) 0.0140(6) Uani 1 1 d U
C42 C 0.7150(3) 0.86730(8) 0.2657(2) 0.0130(5) Uani 1 1 d U
C43 C 0.6615(3) 0.96763(8) 0.3531(3) 0.0188(6) Uani 1 1 d U
C44 C 0.5540(3) 0.98421(9) 0.3590(3) 0.0241(7) Uani 1 1 d U
H44 H 0.4764 0.9700 0.3382 0.029 Uiso 1 1 calc R
C45 C 0.5583(4) 1.02132(9) 0.3948(3) 0.0290(8) Uani 1 1 d U
H45 H 0.4837 1.0323 0.3972 0.035 Uiso 1 1 calc R
C46 C 0.6710(4) 1.04207(9) 0.4267(3) 0.0286(8) Uani 1 1 d U
H46 H 0.6743 1.0674 0.4515 0.034 Uiso 1 1 calc R
C47 C 0.7793(4) 1.02608(9) 0.4225(3) 0.0283(8) Uani 1 1 d U
H47 H 0.8572 1.0404 0.4455 0.034 Uiso 1 1 calc R
C48 C 0.7748(3) 0.98916(9) 0.3848(3) 0.0230(7) Uani 1 1 d U
H48 H 0.8491 0.9785 0.3806 0.028 Uiso 1 1 calc R
C49 C 0.8221(3) 0.93208(8) 0.1559(3) 0.0206(6) Uani 1 1 d U
C50 C 0.7103(3) 0.92354(9) 0.0523(3) 0.0243(7) Uani 1 1 d U
H50 H 0.6359 0.9134 0.0574 0.029 Uiso 1 1 calc R
C51 C 0.7066(4) 0.92979(10) -0.0599(3) 0.0308(8) Uani 1 1 d U
H51 H 0.6299 0.9234 -0.1306 0.037 Uiso 1 1 calc R
C52 C 0.8091(4) 0.94465(10) -0.0694(3) 0.0303(8) Uani 1 1 d U
H52 H 0.8058 0.9485 -0.1461 0.036 Uiso 1 1 calc R
C53 C 0.9238(3) 0.95464(9) 0.0369(3) 0.0249(7) Uani 1 1 d U
H53 H 0.9973 0.9651 0.0308 0.030 Uiso 1 1 calc R
C54 C 0.9286(3) 0.94929(9) 0.1477(3) 0.0225(7) Uani 1 1 d U
C55 C 1.1594(3) 0.95963(10) 0.2495(3) 0.0305(8) Uani 1 1 d U
H55A H 1.1747 0.9376 0.2107 0.046 Uiso 1 1 calc R
H55B H 1.2308 0.9621 0.3309 0.046 Uiso 1 1 calc R
H55C H 1.1561 0.9821 0.2030 0.046 Uiso 1 1 calc R
C56 C 0.5849(3) 0.80081(8) 0.2763(3) 0.0146(6) Uani 1 1 d U
O1 O 0.40354(19) 0.84482(5) 0.35934(18) 0.0140(4) Uani 1 1 d U
O2 O 0.5617(2) 0.90837(5) 0.33554(18) 0.0143(4) Uani 1 1 d U
O3 O 0.7843(2) 0.84822(6) 0.23459(19) 0.0177(4) Uani 1 1 d U
O4 O 0.8368(2) 0.92549(6) 0.2705(2) 0.0210(5) Uani 1 1 d U
O5 O 1.0378(2) 0.95550(7) 0.2551(2) 0.0277(5) Uani 1 1 d U
O6 O 0.5949(2) 0.76962(6) 0.2590(2) 0.0218(5) Uani 1 1 d U
P1 P 0.69418(7) 0.84374(2) 0.50943(7) 0.01236(15) Uani 1 1 d U
P2 P 0.39375(7) 0.85780(2) 0.11743(7) 0.01268(15) Uani 1 1 d U
Ru1 Ru 0.57005(2) 0.851195(6) 0.30440(2) 0.01090(7) Uani 1 1 d U

loop_
_atom_site_aniso_label
_atom_site_aniso_U_11
_atom_site_aniso_U_22
_atom_site_aniso_U_33
_atom_site_aniso_U_23
_atom_site_aniso_U_13
_atom_site_aniso_U_12
C1 0.0169(15) 0.0189(14) 0.0135(14) -0.0010(11) 0.0075(12) -0.0035(11)
C2 0.0274(18) 0.0207(15) 0.0163(15) -0.0007(12) 0.0093(14) -0.0012(13)
C3 0.053(2) 0.0210(17) 0.0269(19) -0.0047(14) 0.0222(18) -0.0102(16)
C4 0.044(2) 0.042(2) 0.0242(19) -0.0129(16) 0.0181(17) -0.0256(18)
C5 0.0216(18) 0.050(2) 0.0237(18) -0.0059(16) 0.0097(15) -0.0109(16)
C6 0.0195(17) 0.0315(18) 0.0230(17) -0.0036(14) 0.0106(13) -0.0029(13)
C7 0.0141(15) 0.0143(13) 0.0174(15) 0.0025(11) 0.0055(12) 0.0008(11)
C8 0.0211(17) 0.0167(15) 0.0258(17) 0.0066(12) 0.0131(14) 0.0049(12)
C9 0.0235(18) 0.0227(16) 0.0332(19) 0.0040(14) 0.0158(15) 0.0088(13)
C10 0.0260(19) 0.0152(15) 0.036(2) 0.0055(14) 0.0114(16) 0.0068(13)
C11 0.0255(18) 0.0177(15) 0.0329(19) 0.0109(14) 0.0123(15) 0.0009(13)
C12 0.0171(16) 0.0179(15) 0.0258(17) 0.0048(12) 0.0109(13) 0.0004(12)
C13 0.0174(14) 0.0116(13) 0.0158(13) 0.0005(11) 0.0108(12) -0.0002(11)
C14 0.0166(14) 0.0131(14) 0.0191(14) 0.0002(11) 0.0110(12) -0.0006(11)
C15 0.0170(15) 0.0232(15) 0.0169(14) 0.0015(12) 0.0091(12) 0.0007(12)
C16 0.0251(17) 0.0305(17) 0.0206(15) 0.0012(14) 0.0167(14) 0.0023(14)
C17 0.0202(15) 0.0234(15) 0.0246(16) -0.0009(13) 0.0177(13) -0.0015(13)
C18 0.0163(14) 0.0130(13) 0.0207(14) 0.0008(12) 0.0121(12) 0.0004(11)
C19 0.0136(14) 0.0164(14) 0.0234(15) -0.0023(12) 0.0123(12) -0.0029(11)
C20 0.0132(14) 0.0096(13) 0.0228(15) -0.0029(11) 0.0098(12) -0.0024(11)
C21 0.0117(14) 0.0137(14) 0.0266(16) -0.0008(12) 0.0123(13) -0.0007(10)
C22 0.0095(14) 0.0157(14) 0.0248(16) -0.0009(12) 0.0066(12) -0.0017(11)
C23 0.0147(15) 0.0146(14) 0.0185(15) 0.0009(11) 0.0065(12) -0.0009(11)
C24 0.0140(14) 0.0116(13) 0.0191(14) -0.0023(11) 0.0081(12) -0.0025(10)
C25 0.0069(12) 0.0104(12) 0.0191(14) -0.0018(11) 0.0051(11) -0.0004(10)
C26 0.0196(17) 0.043(2) 0.0247(18) -0.0072(15) 0.0133(15) 0.0054(15)
C27 0.033(2) 0.0267(17) 0.0286(19) 0.0014(14) 0.0152(16) -0.0145(15)
C28 0.0211(16) 0.0158(14) 0.0155(15) 0.0008(11) 0.0079(12) 0.0009(12)
C29 0.0244(17) 0.0185(16) 0.0266(18) -0.0017(13) 0.0099(14) -0.0004(13)
C30 0.037(2) 0.0236(17) 0.0267(19) -0.0059(14) 0.0089(16) -0.0075(15)
C31 0.055(2) 0.0203(17) 0.0227(18) -0.0046(14) 0.0192(17) 0.0016(16)
C32 0.040(2) 0.0281(18) 0.0265(18) 0.0002(14) 0.0203(17) 0.0081(15)
C33 0.0241(17) 0.0232(16) 0.0206(16) -0.0005(13) 0.0120(14) 0.0025(13)
C34 0.0095(14) 0.0173(14) 0.0160(14) 0.0029(11) 0.0037(11) -0.0021(11)
C35 0.0227(17) 0.0295(17) 0.0194(16) 0.0042(13) 0.0118(14) -0.0009(13)
C36 0.0262(19) 0.045(2) 0.0262(19) 0.0123(16) 0.0112(16) -0.0038(16)
C37 0.0225(18) 0.0308(18) 0.037(2) 0.0178(16) 0.0080(16) -0.0025(15)
C38 0.0258(19) 0.0188(16) 0.039(2) 0.0052(14) 0.0115(16) 0.0015(14)
C39 0.0206(17) 0.0195(15) 0.0257(17) 0.0019(13) 0.0110(14) 0.0012(12)
C40 0.0159(15) 0.0129(13) 0.0157(14) 0.0002(11) 0.0063(12) 0.0001(11)
C41 0.0141(14) 0.0131(13) 0.0167(14) 0.0000(11) 0.0086(12) -0.0045(11)
C42 0.0099(14) 0.0147(13) 0.0124(14) 0.0016(11) 0.0034(11) -0.0007(11)
C43 0.0256(17) 0.0157(14) 0.0166(15) 0.0011(12) 0.0108(13) 0.0015(12)
C44 0.0284(18) 0.0188(15) 0.0277(18) -0.0005(13) 0.0151(15) 0.0020(13)
C45 0.040(2) 0.0200(16) 0.033(2) -0.0002(14) 0.0219(17) 0.0082(15)
C46 0.051(2) 0.0128(15) 0.0268(18) -0.0022(13) 0.0212(17) 0.0008(14)
C47 0.041(2) 0.0185(16) 0.0277(18) -0.0017(14) 0.0174(17) -0.0058(15)
C48 0.0301(19) 0.0173(15) 0.0231(17) 0.0018(12) 0.0133(15) 0.0011(13)
C49 0.0275(18) 0.0139(14) 0.0249(16) 0.0013(12) 0.0157(14) 0.0001(12)
C50 0.0232(17) 0.0246(17) 0.0257(17) 0.0003(13) 0.0115(14) -0.0009(13)
C51 0.029(2) 0.0264(18) 0.0295(19) 0.0018(15) 0.0067(16) -0.0018(15)
C52 0.047(2) 0.0281(18) 0.0266(18) 0.0096(15) 0.0259(17) 0.0126(16)
C53 0.0276(18) 0.0222(16) 0.0286(18) 0.0027(14) 0.0160(15) -0.0023(14)
C54 0.0218(17) 0.0306(18) 0.0194(16) -0.0047(13) 0.0131(14) -0.0109(13)
C55 0.0259(19) 0.0295(19) 0.041(2) -0.0043(16) 0.0200(17) -0.0068(15)
C56 0.0119(14) 0.0198(15) 0.0164(14) 0.0015(11) 0.0101(12) -0.0015(11)
O1 0.0110(10) 0.0189(10) 0.0146(10) -0.0001(8) 0.0080(8) 0.0004(8)
O2 0.0154(10) 0.0131(9) 0.0175(10) 0.0001(8) 0.0101(9) 0.0017(8)
O3 0.0168(11) 0.0150(10) 0.0281(12) -0.0038(9) 0.0160(9) -0.0012(8)
O4 0.0205(12) 0.0227(11) 0.0239(12) -0.0009(9) 0.0137(10) -0.0044(9)
O5 0.0249(13) 0.0299(13) 0.0326(13) -0.0027(11) 0.0167(11) -0.0062(10)
O6 0.0291(13) 0.0136(11) 0.0259(12) -0.0015(9) 0.0152(10) -0.0006(9)
P1 0.0117(4) 0.0121(3) 0.0147(4) 0.0018(3) 0.0072(3) 0.0008(3)
P2 0.0118(4) 0.0136(4) 0.0140(4) -0.0004(3) 0.0070(3) -0.0003(3)
Ru1 0.01101(11) 0.01025(11) 0.01399(11) 0.00041(9) 0.00788(9) 0.00064(9)

loop_
_atom_type_symbol
_atom_type_description
_atom_type_scat_dispersion_real
_atom_type_scat_dispersion_imag
_atom_type_scat_source
C C 0.0033 0.0016 'International Tables Vol C Tables 4.2.6.8 and 6.1.1.4'
H H 0.0000 0.0000 'International Tables Vol C Tables 4.2.6.8 and 6.1.1.4'
O O 0.0106 0.0060 'International Tables Vol C Tables 4.2.6.8 and 6.1.1.4'
P P 0.1023 0.0942 'International Tables Vol C Tables 4.2.6.8 and 6.1.1.4'
Ru Ru -1.2594 0.8363 'International Tables Vol C Tables 4.2.6.8 and 6.1.1.4'

loop_
_geom_angle_atom_site_label_1
_geom_angle_atom_site_label_2
_geom_angle_atom_site_label_3
_geom_angle
C6 C1 C2 119.5(3)
C6 C1 P1 121.9(2)
C2 C1 P1 118.5(2)
C3 C2 C1 119.8(3)
C3 C2 H2 120.1
C1 C2 H2 120.1
C2 C3 C4 120.4(3)
C2 C3 H3 119.8
C4 C3 H3 119.8
C5 C4 C3 119.9(3)
C5 C4 H4 120.0
C3 C4 H4 120.0
C4 C5 C6 120.6(4)
C4 C5 H5 119.7
C6 C5 H5 119.7
C1 C6 C5 119.8(3)
C1 C6 H6 120.1
C5 C6 H6 120.1
C12 C7 C8 120.0(3)
C12 C7 P1 124.4(2)
C8 C7 P1 115.5(2)
C9 C8 C7 120.3(3)
C9 C8 H8 119.9
C7 C8 H8 119.9
C10 C9 C8 119.5(3)
C10 C9 H9 120.3
C8 C9 H9 120.3
C9 C10 C11 120.8(3)
C9 C10 H10 119.6
C11 C10 H10 119.6
C12 C11 C10 119.6(3)
C12 C11 H11 120.2
C10 C11 H11 120.2
C7 C12 C11 119.9(3)
C7 C12 H12 120.1
C11 C12 H12 120.1
C18 C13 C14 122.7(3)
C18 C13 O1 120.9(3)
C14 C13 O1 116.4(2)
C15 C14 C13 118.3(3)
C15 C14 P1 120.4(2)
C13 C14 P1 121.3(2)
C16 C15 C14 120.3(3)
C16 C15 H15 119.9
C14 C15 H15 119.9
C15 C16 C17 119.9(3)
C15 C16 H16 120.1
C17 C16 H16 120.1
C16 C17 C18 122.1(3)
C16 C17 H17 118.9
C18 C17 H17 118.9
C17 C18 C13 116.7(3)
C17 C18 C19 121.1(3)
C13 C18 C19 122.0(3)
C18 C19 C20 110.0(2)
C18 C19 C27 108.1(3)
C20 C19 C27 108.9(2)
C18 C19 C26 111.5(3)
C20 C19 C26 108.9(3)
C27 C19 C26 109.3(3)
C25 C20 C21 117.3(3)
C25 C20 C19 122.5(3)
C21 C20 C19 120.1(3)
C22 C21 C20 121.4(3)
C22 C21 H21 119.3
C20 C21 H21 119.3
C23 C22 C21 120.0(3)
C23 C22 H22 120.0
C21 C22 H22 120.0
C22 C23 C24 121.0(3)
C22 C23 H23 119.5
C24 C23 H23 119.5
C23 C24 C25 117.5(3)
C23 C24 P2 121.1(2)
C25 C24 P2 121.4(2)
C20 C25 O1 120.6(3)
C20 C25 C24 122.8(3)
O1 C25 C24 116.6(2)
C19 C26 H26A 109.5
C19 C26 H26B 109.5
H26A C26 H26B 109.5
C19 C26 H26C 109.5
H26A C26 H26C 109.5
H26B C26 H26C 109.5
C19 C27 H27A 109.5
C19 C27 H27B 109.5
H27A C27 H27B 109.5
C19 C27 H27C 109.5
H27A C27 H27C 109.5
H27B C27 H27C 109.5
C29 C28 C33 119.1(3)
C29 C28 P2 124.7(2)
C33 C28 P2 116.1(2)
C28 C29 C30 120.1(3)
C28 C29 H29 120.0
C30 C29 H29 120.0
C31 C30 C29 120.2(3)
C31 C30 H30 119.9
C29 C30 H30 119.9
C32 C31 C30 120.2(3)
C32 C31 H31 119.9
C30 C31 H31 119.9
C31 C32 C33 119.8(3)
C31 C32 H32 120.1
C33 C32 H32 120.1
C32 C33 C28 120.7(3)
C32 C33 H33 119.7
C28 C33 H33 119.7
C35 C34 C39 118.9(3)
C35 C34 P2 121.8(2)
C39 C34 P2 119.1(2)
C36 C35 C34 120.1(3)
C36 C35 H35 120.0
C34 C35 H35 120.0
C37 C36 C35 120.5(3)
C37 C36 H36 119.7
C35 C36 H36 119.7
C38 C37 C36 119.8(3)
C38 C37 H37 120.1
C36 C37 H37 120.1
C37 C38 C39 120.4(3)
C37 C38 H38 119.8
C39 C38 H38 119.8
C38 C39 C34 120.3(3)
C38 C39 H39 119.9
C34 C39 H39 119.9
O2 C40 C41 118.4(3)
O2 C40 C43 114.8(3)
C41 C40 C43 126.8(3)
C40 C41 O4 122.5(3)
C40 C41 C42 118.7(3)
O4 C41 C42 118.5(2)
O3 C42 C41 122.4(3)
O3 C42 Ru1 129.3(2)
C41 C42 Ru1 108.35(19)
C44 C43 C48 118.4(3)
C44 C43 C40 118.1(3)
C48 C43 C40 123.4(3)
C45 C44 C43 121.0(3)
C45 C44 H44 119.5
C43 C44 H44 119.5
C46 C45 C44 119.9(3)
C46 C45 H45 120.0
C44 C45 H45 120.0
C45 C46 C47 120.0(3)
C45 C46 H46 120.0
C47 C46 H46 120.0
C46 C47 C48 120.4(3)
C46 C47 H47 119.8
C48 C47 H47 119.8
C47 C48 C43 120.3(3)
C47 C48 H48 119.9
C43 C48 H48 119.9
C50 C49 O4 124.2(3)
C50 C49 C54 119.6(3)
O4 C49 C54 116.2(3)
C49 C50 C51 120.1(3)
C49 C50 H50 120.0
C51 C50 H50 120.0
C52 C51 C50 121.1(3)
C52 C51 H51 119.4
C50 C51 H51 119.4
C51 C52 C53 119.3(3)
C51 C52 H52 120.3
C53 C52 H52 120.3
C54 C53 C52 120.5(3)
C54 C53 H53 119.8
C52 C53 H53 119.8
C53 C54 O5 124.6(3)
C53 C54 C49 119.3(3)
O5 C54 C49 115.7(3)
O5 C55 H55A 109.5
O5 C55 H55B 109.5
H55A C55 H55B 109.5
O5 C55 H55C 109.5
H55A C55 H55C 109.5
H55B C55 H55C 109.5
O6 C56 Ru1 179.6(2)
C13 O1 C25 119.7(2)
C13 O1 Ru1 118.34(16)
C25 O1 Ru1 118.03(16)
C40 O2 Ru1 111.63(17)
C49 O4 C41 118.1(2)
C54 O5 C55 116.3(3)
C7 P1 C1 104.71(14)
C7 P1 C14 107.79(14)
C1 P1 C14 103.31(14)
C7 P1 Ru1 114.98(10)
C1 P1 Ru1 122.94(10)
C14 P1 Ru1 101.64(10)
C24 P2 C34 103.04(13)
C24 P2 C28 108.72(14)
C34 P2 C28 103.33(14)
C24 P2 Ru1 101.81(10)
C34 P2 Ru1 119.76(10)
C28 P2 Ru1 118.77(10)
C56 Ru1 C42 94.43(12)
C56 Ru1 O2 177.23(10)
C42 Ru1 O2 82.85(10)
C56 Ru1 O1 96.79(10)
C42 Ru1 O1 168.73(9)
O2 Ru1 O1 85.93(7)
C56 Ru1 P2 91.16(9)
C42 Ru1 P2 99.57(8)
O2 Ru1 P2 89.79(6)
O1 Ru1 P2 81.36(5)
C56 Ru1 P1 92.00(9)
C42 Ru1 P1 97.89(8)
O2 Ru1 P1 87.89(6)
O1 Ru1 P1 80.64(5)
P2 Ru1 P1 161.96(3)

loop_
_geom_bond_atom_site_label_1
_geom_bond_atom_site_label_2
_geom_bond_distance
C1 C6 1.389(4)
C1 C2 1.398(4)
C1 P1 1.825(3)
C2 C3 1.381(5)
C2 H2 0.9500
C3 C4 1.389(6)
C3 H3 0.9500
C4 C5 1.365(6)
C4 H4 0.9500
C5 C6 1.395(5)
C5 H5 0.9500
C6 H6 0.9500
C7 C12 1.391(4)
C7 C8 1.396(4)
C7 P1 1.821(3)
C8 C9 1.387(4)
C8 H8 0.9500
C9 C10 1.385(5)
C9 H9 0.9500
C10 C11 1.395(5)
C10 H10 0.9500
C11 C12 1.392(4)
C11 H11 0.9500
C12 H12 0.9500
C13 C18 1.395(4)
C13 C14 1.399(4)
C13 O1 1.403(3)
C14 C15 1.392(4)
C14 P1 1.825(3)
C15 C16 1.383(4)
C15 H15 0.9500
C16 C17 1.386(5)
C16 H16 0.9500
C17 C18 1.390(4)
C17 H17 0.9500
C18 C19 1.520(4)
C19 C20 1.525(4)
C19 C27 1.539(4)
C19 C26 1.542(4)
C20 C25 1.388(4)
C20 C21 1.397(4)
C21 C22 1.391(4)
C21 H21 0.9500
C22 C23 1.379(4)
C22 H22 0.9500
C23 C24 1.397(4)
C23 H23 0.9500
C24 C25 1.412(4)
C24 P2 1.819(3)
C25 O1 1.404(3)
C26 H26A 0.9800
C26 H26B 0.9800
C26 H26C 0.9800
C27 H27A 0.9800
C27 H27B 0.9800
C27 H27C 0.9800
C28 C29 1.389(4)
C28 C33 1.401(4)
C28 P2 1.826(3)
C29 C30 1.391(5)
C29 H29 0.9500
C30 C31 1.390(5)
C30 H30 0.9500
C31 C32 1.378(5)
C31 H31 0.9500
C32 C33 1.387(5)
C32 H32 0.9500
C33 H33 0.9500
C34 C35 1.390(4)
C34 C39 1.396(4)
C34 P2 1.821(3)
C35 C36 1.390(5)
C35 H35 0.9500
C36 C37 1.379(6)
C36 H36 0.9500
C37 C38 1.372(5)
C37 H37 0.9500
C38 C39 1.388(4)
C38 H38 0.9500
C39 H39 0.9500
C40 O2 1.314(3)
C40 C41 1.371(4)
C40 C43 1.491(4)
C41 O4 1.419(3)
C41 C42 1.471(4)
C42 O3 1.229(3)
C42 Ru1 2.003(3)
C43 C44 1.393(4)
C43 C48 1.399(5)
C44 C45 1.391(4)
C44 H44 0.9500
C45 C46 1.378(5)
C45 H45 0.9500
C46 C47 1.382(5)
C46 H46 0.9500
C47 C48 1.392(4)
C47 H47 0.9500
C48 H48 0.9500
C49 C50 1.381(5)
C49 O4 1.383(4)
C49 C54 1.405(4)
C50 C51 1.398(5)
C50 H50 0.9500
C51 C52 1.336(5)
C51 H51 0.9500
C52 C53 1.428(5)
C52 H52 0.9500
C53 C54 1.370(4)
C53 H53 0.9500
C54 O5 1.377(4)
C55 O5 1.426(4)
C55 H55A 0.9800
C55 H55B 0.9800
C55 H55C 0.9800
C56 O6 1.149(4)
C56 Ru1 1.854(3)
O1 Ru1 2.2999(19)
O2 Ru1 2.0871(19)
P1 Ru1 2.3156(8)
P2 Ru1 2.3076(8)

loop_
_geom_torsion_atom_site_label_1
_geom_torsion_atom_site_label_2
_geom_torsion_atom_site_label_3
_geom_torsion_atom_site_label_4
_geom_torsion
C6 C1 C2 C3 1.7(5)
P1 C1 C2 C3 -174.0(2)
C1 C2 C3 C4 -1.8(5)
C2 C3 C4 C5 0.5(5)
C3 C4 C5 C6 1.0(5)
C2 C1 C6 C5 -0.2(5)
P1 C1 C6 C5 175.3(3)
C4 C5 C6 C1 -1.1(5)
C12 C7 C8 C9 -1.1(5)
P1 C7 C8 C9 -177.6(3)
C7 C8 C9 C10 1.7(5)
C8 C9 C10 C11 -1.4(5)
C9 C10 C11 C12 0.4(5)
C8 C7 C12 C11 0.1(5)
P1 C7 C12 C11 176.3(3)
C10 C11 C12 C7 0.2(5)
C18 C13 C14 C15 -2.4(4)
O1 C13 C14 C15 179.0(2)
C18 C13 C14 P1 179.0(2)
O1 C13 C14 P1 0.4(3)
C13 C14 C15 C16 2.3(4)
P1 C14 C15 C16 -179.1(2)
C14 C15 C16 C17 -0.9(5)
C15 C16 C17 C18 -0.5(5)
C16 C17 C18 C13 0.4(4)
C16 C17 C18 C19 175.8(3)
C14 C13 C18 C17 1.1(4)
O1 C13 C18 C17 179.6(2)
C14 C13 C18 C19 -174.3(3)
O1 C13 C18 C19 4.2(4)
C17 C18 C19 C20 166.5(3)
C13 C18 C19 C20 -18.4(4)
C17 C18 C19 C27 -74.7(3)
C13 C18 C19 C27 100.5(3)
C17 C18 C19 C26 45.5(4)
C13 C18 C19 C26 -139.3(3)
C18 C19 C20 C25 17.2(4)
C27 C19 C20 C25 -101.1(3)
C26 C19 C20 C25 139.8(3)
C18 C19 C20 C21 -165.1(3)
C27 C19 C20 C21 76.6(3)
C26 C19 C20 C21 -42.6(4)
C25 C20 C21 C22 -1.0(4)
C19 C20 C21 C22 -178.8(3)
C20 C21 C22 C23 -0.3(4)
C21 C22 C23 C24 2.3(4)
C22 C23 C24 C25 -2.9(4)
C22 C23 C24 P2 -179.9(2)
C21 C20 C25 O1 -179.5(2)
C19 C20 C25 O1 -1.8(4)
C21 C20 C25 C24 0.3(4)
C19 C20 C25 C24 178.0(3)
C23 C24 C25 C20 1.6(4)
P2 C24 C25 C20 178.6(2)
C23 C24 C25 O1 -178.6(2)
P2 C24 C25 O1 -1.5(3)
C33 C28 C29 C30 -0.7(5)
P2 C28 C29 C30 174.6(3)
C28 C29 C30 C31 0.3(5)
C29 C30 C31 C32 0.3(5)
C30 C31 C32 C33 -0.5(5)
C31 C32 C33 C28 0.1(5)
C29 C28 C33 C32 0.5(5)
P2 C28 C33 C32 -175.2(3)
C39 C34 C35 C36 -0.6(5)
P2 C34 C35 C36 -175.8(3)
C34 C35 C36 C37 1.4(5)
C35 C36 C37 C38 -1.7(5)
C36 C37 C38 C39 1.1(5)
C37 C38 C39 C34 -0.4(5)
C35 C34 C39 C38 0.1(5)
P2 C34 C39 C38 175.5(3)
O2 C40 C41 O4 -176.6(2)
C43 C40 C41 O4 0.4(5)
O2 C40 C41 C42 -2.5(4)
C43 C40 C41 C42 174.6(3)
C40 C41 C42 O3 -178.3(3)
O4 C41 C42 O3 -4.0(4)
C40 C41 C42 Ru1 0.4(3)
O4 C41 C42 Ru1 174.8(2)
O2 C40 C43 C44 -19.3(4)
C41 C40 C43 C44 163.5(3)
O2 C40 C43 C48 156.6(3)
C41 C40 C43 C48 -20.5(5)
C48 C43 C44 C45 0.4(5)
C40 C43 C44 C45 176.5(3)
C43 C44 C45 C46 -0.9(5)
C44 C45 C46 C47 0.3(5)
C45 C46 C47 C48 0.8(5)
C46 C47 C48 C43 -1.3(5)
C44 C43 C48 C47 0.7(5)
C40 C43 C48 C47 -175.2(3)
O4 C49 C50 C51 -177.3(3)
C54 C49 C50 C51 4.1(5)
C49 C50 C51 C52 -1.2(5)
C50 C51 C52 C53 -0.7(5)
C51 C52 C53 C54 -0.4(5)
C52 C53 C54 O5 175.1(3)
C52 C53 C54 C49 3.2(5)
C50 C49 C54 C53 -5.1(5)
O4 C49 C54 C53 176.2(3)
C50 C49 C54 O5 -177.6(3)
O4 C49 C54 O5 3.7(4)
C18 C13 O1 C25 13.7(4)
C14 C13 O1 C25 -167.7(2)
C18 C13 O1 Ru1 171.0(2)
C14 C13 O1 Ru1 -10.4(3)
C20 C25 O1 C13 -14.8(4)
C24 C25 O1 C13 165.3(2)
C20 C25 O1 Ru1 -172.2(2)
C24 C25 O1 Ru1 7.9(3)
C41 C40 O2 Ru1 3.1(3)
C43 C40 O2 Ru1 -174.27(19)
C50 C49 O4 C41 1.5(4)
C54 C49 O4 C41 -179.9(3)
C40 C41 O4 C49 -107.5(3)
C42 C41 O4 C49 78.4(3)
C53 C54 O5 C55 -14.4(5)
C49 C54 O5 C55 157.7(3)
C12 C7 P1 C1 101.1(3)
C8 C7 P1 C1 -82.5(3)
C12 C7 P1 C14 -8.4(3)
C8 C7 P1 C14 167.9(2)
C12 C7 P1 Ru1 -120.9(3)
C8 C7 P1 Ru1 55.4(3)
C6 C1 P1 C7 12.4(3)
C2 C1 P1 C7 -172.1(2)
C6 C1 P1 C14 125.1(3)
C2 C1 P1 C14 -59.4(3)
C6 C1 P1 Ru1 -121.3(2)
C2 C1 P1 Ru1 54.2(3)
C15 C14 P1 C7 68.9(3)
C13 C14 P1 C7 -112.5(2)
C15 C14 P1 C1 -41.6(3)
C13 C14 P1 C1 137.0(2)
C15 C14 P1 Ru1 -169.9(2)
C13 C14 P1 Ru1 8.7(2)
C23 C24 P2 C34 47.3(3)
C25 C24 P2 C34 -129.7(2)
C23 C24 P2 C28 -61.9(3)
C25 C24 P2 C28 121.2(2)
C23 C24 P2 Ru1 171.9(2)
C25 C24 P2 Ru1 -5.0(2)
C35 C34 P2 C24 -133.2(3)
C39 C34 P2 C24 51.6(3)
C35 C34 P2 C28 -20.0(3)
C39 C34 P2 C28 164.8(2)
C35 C34 P2 Ru1 114.8(2)
C39 C34 P2 Ru1 -60.4(3)
C29 C28 P2 C24 26.0(3)
C33 C28 P2 C24 -158.7(2)
C29 C28 P2 C34 -83.0(3)
C33 C28 P2 C34 92.4(3)
C29 C28 P2 Ru1 141.6(2)
C33 C28 P2 Ru1 -43.0(3)
O6 C56 Ru1 C42 31(38)
O6 C56 Ru1 O2 21(40)
O6 C56 Ru1 O1 -147(38)
O6 C56 Ru1 P2 131(38)
O6 C56 Ru1 P1 -67(38)
O3 C42 Ru1 C56 0.1(3)
C41 C42 Ru1 C56 -178.6(2)
O3 C42 Ru1 O2 179.6(3)
C41 C42 Ru1 O2 0.92(19)
O3 C42 Ru1 O1 174.4(3)
C41 C42 Ru1 O1 -4.3(6)
O3 C42 Ru1 P2 -91.8(3)
C41 C42 Ru1 P2 89.49(19)
O3 C42 Ru1 P1 92.7(3)
C41 C42 Ru1 P1 -85.94(19)
C40 O2 Ru1 C56 8(2)
C40 O2 Ru1 C42 -2.23(19)
C40 O2 Ru1 O1 176.75(19)
C40 O2 Ru1 P2 -101.90(18)
C40 O2 Ru1 P1 95.99(18)
C13 O1 Ru1 C56 103.45(19)
C25 O1 Ru1 C56 -98.87(19)
C13 O1 Ru1 C42 -70.8(5)
C25 O1 Ru1 C42 86.9(5)
C13 O1 Ru1 O2 -76.00(18)
C25 O1 Ru1 O2 81.68(18)
C13 O1 Ru1 P2 -166.41(18)
C25 O1 Ru1 P2 -8.73(17)
C13 O1 Ru1 P1 12.53(17)
C25 O1 Ru1 P1 170.21(18)
C24 P2 Ru1 C56 102.80(12)
C34 P2 Ru1 C56 -144.55(14)
C28 P2 Ru1 C56 -16.46(14)
C24 P2 Ru1 C42 -162.52(12)
C34 P2 Ru1 C42 -49.86(14)
C28 P2 Ru1 C42 78.22(14)
C24 P2 Ru1 O2 -79.81(11)
C34 P2 Ru1 O2 32.85(13)
C28 P2 Ru1 O2 160.93(13)
C24 P2 Ru1 O1 6.11(10)
C34 P2 Ru1 O1 118.76(13)
C28 P2 Ru1 O1 -113.15(13)
C24 P2 Ru1 P1 2.72(14)
C34 P2 Ru1 P1 115.38(14)
C28 P2 Ru1 P1 -116.54(14)
C7 P1 Ru1 C56 10.16(14)
C1 P1 Ru1 C56 139.62(15)
C14 P1 Ru1 C56 -105.95(13)
C7 P1 Ru1 C42 -84.59(14)
C1 P1 Ru1 C42 44.87(15)
C14 P1 Ru1 C42 159.30(12)
C7 P1 Ru1 O2 -167.07(12)
C1 P1 Ru1 O2 -37.61(13)
C14 P1 Ru1 O2 76.82(11)
C7 P1 Ru1 O1 106.71(12)
C1 P1 Ru1 O1 -123.83(13)
C14 P1 Ru1 O1 -9.40(10)
C7 P1 Ru1 P2 110.10(13)
C1 P1 Ru1 P2 -120.44(14)
C14 P1 Ru1 P2 -6.01(14)
